data_4002262
loop_
_publ_author_name
'Paulsen, J.M.'
'Donaberger, R.A.'
'Dahn, J.R.'

_publ_section_title
;
 Layered T2-, O6-, O2-, and P2-type A2/3 (M'(2+)1/3 M(4+)2/3) O2 bronzes,
 A = Li, Na; M' = Ni, Mg; M = Mn, Ti
;
_journal_name_full 'Chemistry of Materials (1,1989-)'
_journal_page_first 2257
_journal_page_last 2267
_journal_volume 12
_journal_year 2000
_chemical_formula_sum 'Mg0.25 Mn0.75 Na0.547 O2.09'
_chemical_name_systematic 'Na0.547 (Mg0.25 Mn0.75) O2.09'
_space_group_IT_number 193
_symmetry_space_group_name_Hall '-P 6c 2'
_symmetry_space_group_name_H-M 'P 63/m c m'
_cell_angle_alpha 90
_cell_angle_beta 90
_cell_angle_gamma 120
_cell_formula_units_Z 6
_cell_length_a 5.009
_cell_length_b 5.009
_cell_length_c 11.218
_cell_volume 243.752
_citation_journal_id_ASTM CMATEX
_cod_data_source_file Paulsen_CMATEX_2000_1148.cif
_cod_data_source_block Mg0.25Mn0.75Na0.547O2.09
_cod_database_code 4002262

loop_
_symmetry_equiv_pos_as_xyz
x,y,z
x-y,x,z+1/2
-y,x-y,z
-x,-y,z+1/2
-x+y,-x,z
y,-x+y,z+1/2
-y,-x,-z
x-y,-y,-z+1/2
x,x-y,-z
y,x,-z+1/2
-x+y,y,-z
-x,-x+y,-z+1/2
-x,-y,-z
-x+y,-x,-z-1/2
y,-x+y,-z
x,y,-z-1/2
x-y,x,-z
-y,x-y,-z-1/2
y,x,z
-x+y,y,z-1/2
-x,-x+y,z
-y,-x,z-1/2
x-y,-y,z
x,x-y,z-1/2

loop_
_atom_site_label
_atom_site_type_symbol
_atom_site_fract_x
_atom_site_fract_y
_atom_site_fract_z
_atom_site_occupancy
_atom_site_U_iso_or_equiv
Mg2 Mg+2 0.3333 0.6667 0 0.025 0.0
Mg1 Mg+2 0 0 0 0.7 0.0
Na2 Na+1 0.3333 0.6667 0.25 0.35 0.0
Mn1 Mn+4 0 0 0 0.3 0.0
Na1 Na+1 0.301 0 0.25 0.313 0.0
O1 O-2 0.354 0.354 0.08 1.045 0.0
Mn2 Mn+4 0.3333 0.6667 0 0.975 0.0
